data_7117941
loop_
_publ_author_name
'Mathilde Berville'
'Lydia Karmazin'
'Jennifer A. Wytko'
'Jean Weiss'

_publ_section_title
;
 Viologen cyclophanes: redox controlled host-guest interactions
;
_journal_name_full Chem.Commun.
_journal_page_first 15772
_journal_paper_doi 10.1039/C5cc06041A
_journal_volume 51
_journal_year 2015
_chemical_formula_moiety 'C34 H44 N4, 3(F6 P), 3(C H3 N O2)'
_chemical_formula_sum 'C37 H53 F18 N7 O6 P3'
_chemical_formula_weight 1126.77
_chemical_name_systematic
;
 ?
;
_chemical_properties_physical Air-sensitive
_space_group_crystal_system orthorhombic
_space_group_IT_number 64
_space_group_name_H-M_alt 'C m c a'
_symmetry_space_group_name_Hall '-C 2ac 2'
_symmetry_space_group_name_H-M 'C m c a'
_atom_sites_solution_hydrogens geom
_atom_sites_solution_primary direct
_atom_sites_solution_secondary difmap
_audit_creation_method SHELXL-2013
_audit_update_record
;
2015-02-25 deposited with the CCDC.
2015-09-01 downloaded from the CCDC.
;
_cell_angle_alpha 90
_cell_angle_beta 90
_cell_angle_gamma 90
_cell_formula_units_Z 8
_cell_length_a 24.2281(11)
_cell_length_b 16.2943(7)
_cell_length_c 25.5184(11)
_cell_measurement_reflns_used 4167
_cell_measurement_temperature 173(2)
_cell_measurement_theta_max 26.28
_cell_measurement_theta_min 2.32
_cell_volume 10074.2(8)
_computing_cell_refinement 'Bruker SAINT'
_computing_data_collection 'Bruker APEX2'
_computing_data_reduction 'Bruker SAINT'
_computing_molecular_graphics 'Bruker SHELXTL'
_computing_publication_material 'Bruker SHELXTL'
_computing_structure_refinement 'SHELXL-2013 (Sheldrick, 2013)'
_computing_structure_solution 'SHELXS-2013 (Sheldrick, 2013)'
_diffrn_ambient_temperature 173(2)
_diffrn_measured_fraction_theta_full 1.000
_diffrn_measured_fraction_theta_max 0.998
_diffrn_measurement_device_type 'Bruker APEX-II CCD'
_diffrn_measurement_method '\f and \w scans'
_diffrn_radiation_type MoK\a
_diffrn_radiation_wavelength 0.71073
_diffrn_reflns_av_R_equivalents 0.0536
_diffrn_reflns_av_unetI/netI 0.0412
_diffrn_reflns_laue_measured_fraction_full 1.000
_diffrn_reflns_laue_measured_fraction_max 0.998
_diffrn_reflns_limit_h_max 31
_diffrn_reflns_limit_h_min -23
_diffrn_reflns_limit_k_max 20
_diffrn_reflns_limit_k_min -21
_diffrn_reflns_limit_l_max 29
_diffrn_reflns_limit_l_min -33
_diffrn_reflns_number 36571
_diffrn_reflns_point_group_measured_fraction_full 1.000
_diffrn_reflns_point_group_measured_fraction_max 0.998
_diffrn_reflns_theta_full 25.242
_diffrn_reflns_theta_max 27.904
_diffrn_reflns_theta_min 1.596
_diffrn_source 'fine-focus sealed tube'
_exptl_absorpt_coefficient_mu 0.234
_exptl_absorpt_correction_T_max 0.7456
_exptl_absorpt_correction_T_min 0.6790
_exptl_absorpt_correction_type multi-scan
_exptl_absorpt_process_details sadabs
_exptl_crystal_colour colourless
_exptl_crystal_density_diffrn 1.486
_exptl_crystal_description prism
_exptl_crystal_F_000 4632
_exptl_crystal_size_max 0.250
_exptl_crystal_size_mid 0.220
_exptl_crystal_size_min 0.200
_platon_squeeze_details
;
 The residual electron density was assigned to half a molecule of the
 nitromethane solvent [251/16 = 16 e per asymmetric unit; half a molecule
 of CH3NO2 would give 16e].
;
_refine_diff_density_max 1.109
_refine_diff_density_min -0.578
_refine_diff_density_rms 0.101
_refine_ls_extinction_coef .
_refine_ls_extinction_method none
_refine_ls_goodness_of_fit_ref 1.190
_refine_ls_hydrogen_treatment constr
_refine_ls_matrix_type full
_refine_ls_number_parameters 333
_refine_ls_number_reflns 6161
_refine_ls_number_restraints 0
_refine_ls_restrained_S_all 1.190
_refine_ls_R_factor_all 0.1604
_refine_ls_R_factor_gt 0.1078
_refine_ls_shift/su_max 0.000
_refine_ls_shift/su_mean 0.000
_refine_ls_structure_factor_coef Fsqd
_refine_ls_weighting_details 'w=1/[\s^2^(Fo^2^)+(0.2000P)^2^] where P=(Fo^2^+2Fc^2^)/3'
_refine_ls_weighting_scheme calc
_refine_ls_wR_factor_gt 0.3235
_refine_ls_wR_factor_ref 0.3587
_reflns_Friedel_coverage 0.000
_reflns_friedel_fraction_full .
_reflns_friedel_fraction_max .
_reflns_number_gt 3417
_reflns_number_total 6161
_reflns_threshold_expression 'I > 2\s(I)'
_cod_data_source_file c5cc06041a2_new.cif
_cod_data_source_block shelx1
_cod_database_code 7117941
_shelx_space_group_comment
;
The symmetry employed for this shelxl refinement is uniquely defined
by the following loop, which should always be used as a source of
symmetry information in preference to the above space-group names.
They are only intended as comments.
;
_shelx_estimated_absorpt_t_min 0.944
_shelx_estimated_absorpt_t_max 0.955
_shelxl_version_number 2013-4

loop_
_space_group_symop_operation_xyz
'x, y, z'
'x, -y, -z'
'-x+1/2, y, -z+1/2'
'-x+1/2, -y, z+1/2'
'x+1/2, y+1/2, z'
'x+1/2, -y+1/2, -z'
'-x+1, y+1/2, -z+1/2'
'-x+1, -y+1/2, z+1/2'
'-x, -y, -z'
'-x, y, z'
'x-1/2, -y, z-1/2'
'x-1/2, y, -z-1/2'
'-x+1/2, -y+1/2, -z'
'-x+1/2, y+1/2, z'
'x, -y+1/2, z-1/2'
'x, y+1/2, -z-1/2'

loop_
_atom_site_label
_atom_site_type_symbol
_atom_site_fract_x
_atom_site_fract_y
_atom_site_fract_z
_atom_site_U_iso_or_equiv
_atom_site_adp_type
_atom_site_occupancy
_atom_site_site_symmetry_order
_atom_site_calc_flag
_atom_site_refinement_flags_posn
_atom_site_refinement_flags_adp
_atom_site_refinement_flags_occupancy
_atom_site_disorder_assembly
_atom_site_disorder_group
C1 C 0.17434(19) 0.0913(3) 0.13301(18) 0.0466(11) Uani 1 1 d . . . . .
H1 H 0.1845 0.0499 0.1087 0.056 Uiso 1 1 calc R U . . .
C2 C 0.17875(17) 0.0758(3) 0.18526(17) 0.0430(10) Uani 1 1 d . . . . .
H2 H 0.1914 0.0239 0.1972 0.052 Uiso 1 1 calc R U . . .
C3 C 0.16445(15) 0.1369(2) 0.22127(15) 0.0311(9) Uani 1 1 d . . . . .
C4 C 0.14666(17) 0.2118(2) 0.20181(16) 0.0379(9) Uani 1 1 d . . . . .
H4 H 0.1377 0.2552 0.2252 0.045 Uiso 1 1 calc R U . . .
C5 C 0.14212(19) 0.2233(3) 0.14890(17) 0.0425(10) Uani 1 1 d . . . . .
H5 H 0.1290 0.2742 0.1358 0.051 Uiso 1 1 calc R U . . .
C6 C 0.1493(2) 0.1756(3) 0.05770(17) 0.0557(13) Uani 1 1 d . . . . .
H6A H 0.1446 0.2348 0.0503 0.067 Uiso 1 1 calc R U . . .
H6B H 0.1831 0.1568 0.0395 0.067 Uiso 1 1 calc R U . . .
C7 C 0.1023(4) 0.1310(5) 0.0377(2) 0.113(3) Uani 1 1 d . . . . .
H7A H 0.1002 0.1431 -0.0002 0.135 Uiso 1 1 calc R U . . .
H7B H 0.1114 0.0719 0.0409 0.135 Uiso 1 1 calc R U . . .
C8 C 0.0501(3) 0.1405(8) 0.0572(3) 0.166(6) Uani 1 1 d . . . . .
H8A H 0.0447 0.2006 0.0604 0.200 Uiso 1 1 calc R U . . .
H8B H 0.0516 0.1192 0.0935 0.200 Uiso 1 1 calc R U . . .
C9 C 0.0000 0.1096(9) 0.0358(4) 0.134(6) Uani 1 2 d S T P . .
H9A H 0.0000 0.0492 0.0400 0.161 Uiso 1 2 calc R U P . .
H9B H 0.0000 0.1212 -0.0023 0.161 Uiso 1 2 calc R U P . .
C10 C 0.14417(16) 0.0342(2) 0.35145(16) 0.0353(9) Uani 1 1 d . . . . .
H10 H 0.1306 -0.0164 0.3647 0.042 Uiso 1 1 calc R U . . .
C11 C 0.14620(16) 0.0463(2) 0.29830(16) 0.0349(9) Uani 1 1 d . . . . .
H11 H 0.1346 0.0042 0.2751 0.042 Uiso 1 1 calc R U . . .
C12 C 0.16529(15) 0.1202(2) 0.27862(14) 0.0297(8) Uani 1 1 d . . . . .
C13 C 0.18284(17) 0.1791(3) 0.31391(16) 0.0391(10) Uani 1 1 d . . . . .
H13 H 0.1966 0.2302 0.3016 0.047 Uiso 1 1 calc R U . . .
C14 C 0.18039(18) 0.1638(3) 0.36632(17) 0.0429(10) Uani 1 1 d . . . . .
H14 H 0.1927 0.2045 0.3903 0.052 Uiso 1 1 calc R U . . .
C15 C 0.15621(17) 0.0800(3) 0.44244(15) 0.0414(10) Uani 1 1 d . . . . .
H15A H 0.1894 0.1027 0.4599 0.050 Uiso 1 1 calc R U . . .
H15B H 0.1546 0.0205 0.4502 0.050 Uiso 1 1 calc R U . . .
C16 C 0.10499(18) 0.1217(3) 0.46421(15) 0.0372(9) Uani 1 1 d . . . . .
H16A H 0.1046 0.1151 0.5028 0.045 Uiso 1 1 calc R U . . .
H16B H 0.1071 0.1812 0.4565 0.045 Uiso 1 1 calc R U . . .
C17 C 0.05154(16) 0.0880(3) 0.44203(15) 0.0379(9) Uani 1 1 d . . . . .
H17A H 0.0507 0.0989 0.4039 0.045 Uiso 1 1 calc R U . . .
H17B H 0.0511 0.0278 0.4470 0.045 Uiso 1 1 calc R U . . .
C18 C 0.0000 0.1239(4) 0.4666(2) 0.0373(13) Uani 1 2 d S T P . .
H18A H 0.0000 0.1123 0.5047 0.045 Uiso 1 2 calc R U P . .
H18B H 0.0000 0.1842 0.4618 0.045 Uiso 1 2 calc R U P . .
C19 C 0.4165(6) 0.8895(5) 0.3316(4) 0.156(5) Uani 1 1 d . . . . .
H19A H 0.3763 0.8941 0.3288 0.234 Uiso 1 1 calc R U . . .
H19B H 0.4324 0.8809 0.2968 0.234 Uiso 1 1 calc R U . . .
H19C H 0.4315 0.9401 0.3468 0.234 Uiso 1 1 calc R U . . .
C20 C 0.5000 0.1476(5) 0.2356(4) 0.069(2) Uani 1 2 d S T P . .
H20A H 0.5194 0.1215 0.2063 0.103 Uiso 0.5 1 calc R U P . .
H20B H 0.5187 0.1989 0.2449 0.103 Uiso 0.5 1 calc R U P . .
H20C H 0.4619 0.1594 0.2252 0.103 Uiso 0.5 1 calc R U P . .
N1 N 0.15603(15) 0.1633(2) 0.11518(13) 0.0408(8) Uani 1 1 d . . . . .
N2 N 0.16093(13) 0.0921(2) 0.38494(13) 0.0332(7) Uani 1 1 d . . . . .
N3 N 0.4301(2) 0.8219(5) 0.3644(3) 0.0877(17) Uani 1 1 d . . . . .
N4 N 0.5000 0.0926(3) 0.2806(2) 0.0498(14) Uani 1 2 d S T P . .
F1 F 0.2358(2) 0.2991(3) 0.45504(19) 0.1246(18) Uani 1 1 d . . . . .
F2 F 0.18222(16) 0.3745(3) 0.4079(3) 0.125(2) Uani 1 1 d . . . . .
F3 F 0.25644(18) 0.3139(3) 0.37475(17) 0.1094(16) Uani 1 1 d . . . . .
F4 F 0.25447(16) 0.4509(3) 0.3830(2) 0.1140(17) Uani 1 1 d . . . . .
F5 F 0.31132(14) 0.37731(18) 0.43041(16) 0.0723(10) Uani 1 1 d . . . . .
F6 F 0.2352(2) 0.4392(3) 0.4637(2) 0.147(2) Uani 1 1 d . . . . .
F7 F 0.0000 0.0276(3) 0.6678(2) 0.1015(19) Uani 1 2 d S T P . .
F8 F -0.0475(4) 0.1285(3) 0.7052(3) 0.189(4) Uani 1 1 d . . . . .
F9 F 0.0000 0.2204(3) 0.6601(2) 0.0944(17) Uani 1 2 d S T P . .
F10 F 0.0458(2) 0.1200(2) 0.6204(2) 0.1197(19) Uani 1 1 d . . . . .
P1 P 0.24561(5) 0.37557(7) 0.42016(5) 0.0418(4) Uani 1 1 d . . . . .
P2 P 0.0000 0.12372(10) 0.66507(7) 0.0473(5) Uani 1 2 d S T P . .
O1 O 0.4368(3) 0.8332(8) 0.4070(3) 0.213(5) Uani 1 1 d . . . . .
O2 O 0.4298(3) 0.7560(4) 0.3439(4) 0.155(3) Uani 1 1 d . . . . .
O3 O 0.45614(16) 0.0714(3) 0.29771(19) 0.0848(14) Uani 1 1 d . . . . .

loop_
_atom_site_aniso_label
_atom_site_aniso_U_11
_atom_site_aniso_U_22
_atom_site_aniso_U_33
_atom_site_aniso_U_23
_atom_site_aniso_U_13
_atom_site_aniso_U_12
C1 0.048(2) 0.052(3) 0.039(3) 0.000(2) 0.0078(19) 0.010(2)
C2 0.039(2) 0.048(3) 0.042(2) 0.005(2) 0.0076(18) 0.0113(19)
C3 0.0236(17) 0.037(2) 0.033(2) 0.0033(16) -0.0026(14) -0.0033(14)
C4 0.043(2) 0.031(2) 0.039(2) -0.0018(17) 0.0024(18) -0.0064(17)
C5 0.056(3) 0.033(2) 0.039(2) 0.0065(18) -0.0031(19) -0.0017(18)
C6 0.070(3) 0.070(3) 0.026(2) 0.009(2) 0.011(2) -0.009(3)
C7 0.116(6) 0.198(9) 0.025(3) 0.016(4) -0.005(3) -0.066(6)
C8 0.068(5) 0.400(18) 0.030(3) -0.003(6) 0.003(3) 0.003(7)
C9 0.073(7) 0.295(19) 0.034(5) 0.019(7) 0.000 0.000
C10 0.042(2) 0.0261(19) 0.038(2) 0.0025(16) -0.0009(17) 0.0009(15)
C11 0.039(2) 0.0286(19) 0.038(2) 0.0008(16) -0.0056(16) 0.0023(16)
C12 0.0218(16) 0.042(2) 0.0252(19) 0.0038(16) -0.0001(13) 0.0007(15)
C13 0.038(2) 0.039(2) 0.040(2) -0.0008(18) -0.0014(17) -0.0158(17)
C14 0.044(2) 0.045(3) 0.040(2) 0.0004(19) -0.0071(18) -0.0140(19)
C15 0.043(2) 0.057(3) 0.024(2) 0.0037(18) -0.0097(16) 0.005(2)
C16 0.044(2) 0.046(2) 0.0216(18) -0.0037(16) -0.0053(16) -0.0003(18)
C17 0.038(2) 0.048(2) 0.027(2) -0.0002(18) -0.0050(16) 0.0019(18)
C18 0.052(3) 0.040(3) 0.020(3) 0.001(2) 0.000 0.000
C19 0.227(14) 0.095(6) 0.145(9) 0.055(6) 0.100(9) 0.033(7)
C20 0.074(5) 0.060(5) 0.071(5) 0.011(4) 0.000 0.000
N1 0.046(2) 0.049(2) 0.0280(18) 0.0081(16) 0.0036(14) -0.0025(17)
N2 0.0292(16) 0.0412(18) 0.0292(17) 0.0019(14) -0.0053(12) 0.0051(14)
N3 0.070(3) 0.122(6) 0.071(4) 0.001(4) 0.030(3) -0.001(3)
N4 0.033(3) 0.042(3) 0.074(4) -0.001(3) 0.000 0.000
F1 0.171(5) 0.096(3) 0.107(4) 0.057(3) 0.029(3) 0.002(3)
F2 0.044(2) 0.123(4) 0.208(6) -0.017(3) -0.017(3) -0.0094(18)
F3 0.093(3) 0.124(4) 0.111(3) -0.078(3) 0.019(2) -0.031(2)
F4 0.077(3) 0.107(3) 0.158(4) 0.082(3) -0.009(2) 0.004(2)
F5 0.0573(19) 0.057(2) 0.102(3) -0.0127(16) -0.0242(17) 0.0067(13)
F6 0.153(4) 0.143(4) 0.145(4) -0.108(4) 0.000(3) 0.019(3)
F7 0.135(5) 0.040(3) 0.129(5) 0.010(3) 0.000 0.000
F8 0.260(8) 0.124(5) 0.182(6) -0.003(3) 0.165(6) 0.007(4)
F9 0.130(5) 0.040(3) 0.113(4) 0.005(3) 0.000 0.000
F10 0.107(4) 0.092(3) 0.161(5) -0.003(3) 0.062(3) 0.002(2)
P1 0.0499(7) 0.0392(7) 0.0364(6) -0.0013(5) -0.0052(5) -0.0006(5)
P2 0.0587(11) 0.0357(9) 0.0477(10) -0.0056(7) 0.000 0.000
O1 0.129(6) 0.429(16) 0.082(5) -0.023(7) 0.004(4) 0.075(8)
O2 0.127(6) 0.112(5) 0.225(9) -0.036(5) 0.011(5) 0.009(4)
O3 0.050(2) 0.089(3) 0.116(4) 0.025(3) 0.015(2) -0.012(2)

loop_
_atom_type_symbol
_atom_type_description
_atom_type_scat_dispersion_real
_atom_type_scat_dispersion_imag
_atom_type_scat_source
C C 0.0033 0.0016 'International Tables Vol C Tables 4.2.6.8 and 6.1.1.4'
H H 0.0000 0.0000 'International Tables Vol C Tables 4.2.6.8 and 6.1.1.4'
N N 0.0061 0.0033 'International Tables Vol C Tables 4.2.6.8 and 6.1.1.4'
F F 0.0171 0.0103 'International Tables Vol C Tables 4.2.6.8 and 6.1.1.4'
P P 0.1023 0.0942 'International Tables Vol C Tables 4.2.6.8 and 6.1.1.4'
O O 0.0106 0.0060 'International Tables Vol C Tables 4.2.6.8 and 6.1.1.4'

loop_
_geom_angle_atom_site_label_1
_geom_angle_atom_site_label_2
_geom_angle_atom_site_label_3
_geom_angle
_geom_angle_site_symmetry_1
_geom_angle_site_symmetry_3
N1 C1 C2 121.5(4) . .
N1 C1 H1 119.2 . .
C2 C1 H1 119.2 . .
C1 C2 C3 119.5(4) . .
C1 C2 H2 120.3 . .
C3 C2 H2 120.3 . .
C4 C3 C2 117.9(4) . .
C4 C3 C12 121.1(4) . .
C2 C3 C12 120.8(4) . .
C5 C4 C3 119.9(4) . .
C5 C4 H4 120.0 . .
C3 C4 H4 120.0 . .
N1 C5 C4 120.8(4) . .
N1 C5 H5 119.6 . .
C4 C5 H5 119.6 . .
C7 C6 N1 111.5(4) . .
C7 C6 H6A 109.3 . .
N1 C6 H6A 109.3 . .
C7 C6 H6B 109.3 . .
N1 C6 H6B 109.3 . .
H6A C6 H6B 108.0 . .
C8 C7 C6 122.9(7) . .
C8 C7 H7A 106.6 . .
C6 C7 H7A 106.6 . .
C8 C7 H7B 106.6 . .
C6 C7 H7B 106.6 . .
H7A C7 H7B 106.6 . .
C7 C8 C9 127.4(8) . .
C7 C8 H8A 105.4 . .
C9 C8 H8A 105.4 . .
C7 C8 H8B 105.4 . .
C9 C8 H8B 105.4 . .
H8A C8 H8B 106.0 . .
C8 C9 C8 117.0(12) . 10
C8 C9 H9A 108.1 . .
C8 C9 H9A 108.1 10 .
C8 C9 H9B 108.1 . .
C8 C9 H9B 108.1 10 .
H9A C9 H9B 107.3 . .
N2 C10 C11 121.3(4) . .
N2 C10 H10 119.4 . .
C11 C10 H10 119.4 . .
C10 C11 C12 119.8(4) . .
C10 C11 H11 120.1 . .
C12 C11 H11 120.1 . .
C13 C12 C11 118.0(3) . .
C13 C12 C3 121.2(3) . .
C11 C12 C3 120.7(3) . .
C14 C13 C12 119.9(4) . .
C14 C13 H13 120.1 . .
C12 C13 H13 120.1 . .
N2 C14 C13 121.4(4) . .
N2 C14 H14 119.3 . .
C13 C14 H14 119.3 . .
N2 C15 C16 111.4(3) . .
N2 C15 H15A 109.4 . .
C16 C15 H15A 109.4 . .
N2 C15 H15B 109.4 . .
C16 C15 H15B 109.4 . .
H15A C15 H15B 108.0 . .
C17 C16 C15 113.5(3) . .
C17 C16 H16A 108.9 . .
C15 C16 H16A 108.9 . .
C17 C16 H16B 108.9 . .
C15 C16 H16B 108.9 . .
H16A C16 H16B 107.7 . .
C18 C17 C16 114.2(4) . .
C18 C17 H17A 108.7 . .
C16 C17 H17A 108.7 . .
C18 C17 H17B 108.7 . .
C16 C17 H17B 108.7 . .
H17A C17 H17B 107.6 . .
C17 C18 C17 111.1(5) 10 .
C17 C18 H18A 109.4 10 .
C17 C18 H18A 109.4 . .
C17 C18 H18B 109.4 10 .
C17 C18 H18B 109.4 . .
H18A C18 H18B 108.0 . .
N3 C19 H19A 109.5 . .
N3 C19 H19B 109.5 . .
H19A C19 H19B 109.5 . .
N3 C19 H19C 109.5 . .
H19A C19 H19C 109.5 . .
H19B C19 H19C 109.5 . .
N4 C20 H20A 109.5 . .
N4 C20 H20B 109.5 . .
H20A C20 H20B 109.5 . .
N4 C20 H20C 109.5 . .
H20A C20 H20C 109.5 . .
H20B C20 H20C 109.5 . .
C1 N1 C5 120.3(4) . .
C1 N1 C6 119.3(4) . .
C5 N1 C6 120.4(4) . .
C10 N2 C14 119.6(3) . .
C10 N2 C15 121.0(4) . .
C14 N2 C15 119.4(4) . .
O1 N3 O2 125.2(11) . .
O1 N3 C19 118.7(10) . .
O2 N3 C19 116.0(9) . .
O3 N4 O3 124.6(7) . 10_655
O3 N4 C20 117.7(3) . .
O3 N4 C20 117.7(3) 10_655 .
F6 P1 F1 95.9(4) . .
F6 P1 F3 177.9(3) . .
F1 P1 F3 86.2(3) . .
F6 P1 F4 86.0(3) . .
F1 P1 F4 177.7(3) . .
F3 P1 F4 91.9(3) . .
F6 P1 F2 89.5(3) . .
F1 P1 F2 87.5(3) . .
F3 P1 F2 90.5(3) . .
F4 P1 F2 91.2(3) . .
F6 P1 F5 91.9(2) . .
F1 P1 F5 94.1(3) . .
F3 P1 F5 88.0(2) . .
F4 P1 F5 87.1(2) . .
F2 P1 F5 177.7(3) . .
F8 P2 F8 96.5(8) . 10
F8 P2 F7 91.2(3) . .
F8 P2 F7 91.2(3) 10 .
F8 P2 F9 90.2(3) . .
F8 P2 F9 90.2(3) 10 .
F7 P2 F9 178.0(4) . .
F8 P2 F10 87.6(5) . 10
F8 P2 F10 175.8(4) 10 10
F7 P2 F10 89.7(2) . 10
F9 P2 F10 88.9(2) . 10
F8 P2 F10 175.8(4) . .
F8 P2 F10 87.6(5) 10 .
F7 P2 F10 89.7(2) . .
F9 P2 F10 88.9(2) . .
F10 P2 F10 88.3(5) 10 .

loop_
_geom_bond_atom_site_label_1
_geom_bond_atom_site_label_2
_geom_bond_distance
_geom_bond_site_symmetry_2
C1 N1 1.334(6) .
C1 C2 1.361(6) .
C1 H1 0.9500 .
C2 C3 1.398(6) .
C2 H2 0.9500 .
C3 C4 1.387(5) .
C3 C12 1.489(5) .
C4 C5 1.367(6) .
C4 H4 0.9500 .
C5 N1 1.345(5) .
C5 H5 0.9500 .
C6 C7 1.444(8) .
C6 N1 1.489(5) .
C6 H6A 0.9900 .
C6 H6B 0.9900 .
C7 C8 1.368(11) .
C7 H7A 0.9900 .
C7 H7B 0.9900 .
C8 C9 1.425(11) .
C8 H8A 0.9900 .
C8 H8B 0.9900 .
C9 C8 1.425(11) 10
C9 H9A 0.9900 .
C9 H9B 0.9900 .
C10 N2 1.337(5) .
C10 C11 1.371(5) .
C10 H10 0.9500 .
C11 C12 1.384(5) .
C11 H11 0.9500 .
C12 C13 1.383(5) .
C13 C14 1.362(6) .
C13 H13 0.9500 .
C14 N2 1.346(6) .
C14 H14 0.9500 .
C15 N2 1.485(5) .
C15 C16 1.520(6) .
C15 H15A 0.9900 .
C15 H15B 0.9900 .
C16 C17 1.516(6) .
C16 H16A 0.9900 .
C16 H16B 0.9900 .
C17 C18 1.515(5) .
C17 H17A 0.9900 .
C17 H17B 0.9900 .
C18 C17 1.515(5) 10
C18 H18A 0.9900 .
C18 H18B 0.9900 .
C19 N3 1.422(10) .
C19 H19A 0.9800 .
C19 H19B 0.9800 .
C19 H19C 0.9800 .
C20 N4 1.456(10) .
C20 H20A 0.9800 .
C20 H20B 0.9800 .
C20 H20C 0.9800 .
N3 O1 1.115(8) .
N3 O2 1.194(8) .
N4 O3 1.200(4) .
N4 O3 1.200(4) 10_655
F1 P1 1.549(4) .
F2 P1 1.568(4) .
F3 P1 1.556(4) .
F4 P1 1.565(4) .
F5 P1 1.614(3) .
F6 P1 1.540(4) .
F7 P2 1.567(5) .
F8 P2 1.542(5) .
F9 P2 1.580(5) .
F10 P2 1.592(5) .
P2 F8 1.542(5) 10
P2 F10 1.592(5) 10

loop_
_geom_torsion_atom_site_label_1
_geom_torsion_atom_site_label_2
_geom_torsion_atom_site_label_3
_geom_torsion_atom_site_label_4
_geom_torsion
_geom_torsion_site_symmetry_1
_geom_torsion_site_symmetry_2
_geom_torsion_site_symmetry_3
_geom_torsion_site_symmetry_4
N1 C1 C2 C3 -0.8(7) . . . .
C1 C2 C3 C4 -0.6(6) . . . .
C1 C2 C3 C12 176.0(4) . . . .
C2 C3 C4 C5 1.8(6) . . . .
C12 C3 C4 C5 -174.8(4) . . . .
C3 C4 C5 N1 -1.7(6) . . . .
N1 C6 C7 C8 55.6(10) . . . .
C6 C7 C8 C9 169.8(11) . . . .
C7 C8 C9 C8 -168.2(7) . . . 10
N2 C10 C11 C12 -0.8(6) . . . .
C10 C11 C12 C13 1.3(5) . . . .
C10 C11 C12 C3 -176.0(3) . . . .
C4 C3 C12 C13 -41.3(5) . . . .
C2 C3 C12 C13 142.2(4) . . . .
C4 C3 C12 C11 135.8(4) . . . .
C2 C3 C12 C11 -40.7(5) . . . .
C11 C12 C13 C14 -0.8(6) . . . .
C3 C12 C13 C14 176.5(4) . . . .
C12 C13 C14 N2 -0.3(7) . . . .
N2 C15 C16 C17 62.0(5) . . . .
C15 C16 C17 C18 175.2(4) . . . .
C16 C17 C18 C17 179.4(3) . . . 10
C2 C1 N1 C5 1.0(7) . . . .
C2 C1 N1 C6 -177.0(4) . . . .
C4 C5 N1 C1 0.3(6) . . . .
C4 C5 N1 C6 178.2(4) . . . .
C7 C6 N1 C1 72.8(7) . . . .
C7 C6 N1 C5 -105.1(6) . . . .
C11 C10 N2 C14 -0.2(6) . . . .
C11 C10 N2 C15 177.2(3) . . . .
C13 C14 N2 C10 0.8(6) . . . .
C13 C14 N2 C15 -176.7(4) . . . .
C16 C15 N2 C10 -98.2(4) . . . .
C16 C15 N2 C14 79.2(5) . . . .

loop_
_platon_squeeze_void_nr
_platon_squeeze_void_average_x
_platon_squeeze_void_average_y
_platon_squeeze_void_average_z
_platon_squeeze_void_volume
_platon_squeeze_void_count_electrons
1 0.250 0.118 0.750 50.8 31.4
2 0.750 0.118 0.750 50.7 31.3
3 0.250 0.382 0.250 50.8 31.4
4 0.750 0.382 0.250 50.7 31.4
5 0.250 0.618 0.750 50.7 31.3
6 0.750 0.618 0.750 50.8 31.4
7 0.250 0.882 0.250 50.7 31.4
8 0.750 0.882 0.250 50.8 31.4
